data_4514444
loop_
_publ_author_name
'Sun, Yuanhui'
'Yang, Xiaolong'
'Feng, Zhao'
'Liu, Boao'
'Zhong, Daokun'
'Zhang, Junjie'
'Zhou, Guijiang'
'Wu, Zhaoxin'

_publ_section_title
;
 Highly Efficient Deep-Red Organic Light-Emitting Devices Based on
 Asymmetric Iridium(III) Complexes with the Thianthrene
 5,5,10,10-Tetraoxide Moiety.
;
_journal_issue 29
_journal_name_full 'ACS applied materials &amp; interfaces'
_journal_page_first 26152
_journal_page_last 26164
_journal_paper_doi 10.1021/acsami.9b06749
_journal_volume 11
_journal_year 2019
_chemical_formula_moiety 'C55 H48 B Ir N2 O6 S2, C H Cl3'
_chemical_formula_sum 'C56 H49 B Cl3 Ir N2 O6 S2'
_chemical_formula_weight 1219.45
_space_group_crystal_system monoclinic
_space_group_IT_number 14
_space_group_name_Hall '-P 2yn'
_space_group_name_H-M_alt 'P 1 21/n 1'
_symmetry_space_group_name_Hall '-P 2yn'
_symmetry_space_group_name_H-M 'P 1 21/n 1'
_atom_sites_solution_hydrogens geom
_atom_sites_solution_primary dual
_audit_creation_date 2019-06-28
_audit_creation_method
;
Olex2 1.2
(compiled 2018.05.29 svn.r3508 for OlexSys, GUI svn.r5506)
;
_cell_angle_alpha 90
_cell_angle_beta 96.112(3)
_cell_angle_gamma 90
_cell_formula_units_Z 4
_cell_length_a 17.1954(5)
_cell_length_b 11.6728(3)
_cell_length_c 25.8504(9)
_cell_measurement_reflns_used 14388
_cell_measurement_temperature 173(2)
_cell_measurement_theta_max 30.7010
_cell_measurement_theta_min 1.9010
_cell_volume 5159.2(3)
_computing_cell_refinement 'CrysAlisPro 1.171.39.9d (Rigaku OD, 2015)'
_computing_data_collection 'CrystalClear (Rigaku Inc., 2007)'
_computing_data_reduction 'CrysAlisPro 1.171.39.9d (Rigaku OD, 2015)'
_computing_molecular_graphics 'Olex2 (Dolomanov et al., 2009)'
_computing_publication_material 'Olex2 (Dolomanov et al., 2009)'
_computing_structure_refinement 'ShelXL (Sheldrick, 2015)'
_computing_structure_solution 'ShelXT (Sheldrick, 2015)'
_diffrn_ambient_temperature 173.15
_diffrn_measured_fraction_theta_full 1.000
_diffrn_measured_fraction_theta_max 0.990
_diffrn_measurement_device_type 'MM007-HF CCD(Saturn 724+)'
_diffrn_measurement_method '\w scans at fixed \c = 45\%'
_diffrn_radiation_monochromator Confocal
_diffrn_radiation_type MoK\a
_diffrn_radiation_wavelength 0.71073
_diffrn_reflns_av_unetI/netI 0.1215
_diffrn_reflns_Laue_measured_fraction_full 1.000
_diffrn_reflns_Laue_measured_fraction_max 0.990
_diffrn_reflns_limit_h_max 22
_diffrn_reflns_limit_h_min -22
_diffrn_reflns_limit_k_max 15
_diffrn_reflns_limit_k_min -15
_diffrn_reflns_limit_l_max 33
_diffrn_reflns_limit_l_min -33
_diffrn_reflns_number 11817
_diffrn_reflns_point_group_measured_fraction_full 1.000
_diffrn_reflns_point_group_measured_fraction_max 0.990
_diffrn_reflns_theta_full 25.242
_diffrn_reflns_theta_max 27.578
_diffrn_reflns_theta_min 1.584
_diffrn_source 'Rotating Anode'
_exptl_absorpt_coefficient_mu 2.877
_exptl_absorpt_correction_T_max 1.00000
_exptl_absorpt_correction_T_min 0.84590
_exptl_absorpt_correction_type multi-scan
_exptl_absorpt_process_details
;
CrysAlisPro 1.171.39.9d (Rigaku Oxford Diffraction, 2015)
Empirical absorption correction using spherical harmonics,
 implemented in SCALE3 ABSPACK scaling algorithm.
;
_exptl_crystal_colour brown
_exptl_crystal_density_diffrn 1.570
_exptl_crystal_description needle
_exptl_crystal_F_000 2448
_exptl_crystal_size_max 0.207
_exptl_crystal_size_mid 0.072
_exptl_crystal_size_min 0.067
_refine_diff_density_max 1.467
_refine_diff_density_min -1.199
_refine_diff_density_rms 0.184
_refine_ls_extinction_method none
_refine_ls_goodness_of_fit_ref 1.027
_refine_ls_hydrogen_treatment constr
_refine_ls_matrix_type full
_refine_ls_number_parameters 649
_refine_ls_number_reflns 11817
_refine_ls_number_restraints 1
_refine_ls_restrained_S_all 1.030
_refine_ls_R_factor_all 0.1154
_refine_ls_R_factor_gt 0.0677
_refine_ls_shift/su_max 0.001
_refine_ls_shift/su_mean 0.000
_refine_ls_structure_factor_coef Fsqd
_refine_ls_weighting_details 'w=1/[\s^2^(Fo^2^)+(0.0403P)^2^+21.6444P] where P=(Fo^2^+2Fc^2^)/3'
_refine_ls_weighting_scheme calc
_refine_ls_wR_factor_gt 0.1242
_refine_ls_wR_factor_ref 0.1431
_reflns_Friedel_coverage 0.000
_reflns_number_gt 7928
_reflns_number_total 11817
_reflns_threshold_expression 'I > 2\s(I)'
_cod_data_source_file am9b06749_si_003.cif
_cod_data_source_block mx6212d_tw
_cod_database_code 4514444
_shelx_shelxl_version_number 2018/3
_shelx_space_group_comment
;
The symmetry employed for this shelxl refinement is uniquely defined
by the following loop, which should always be used as a source of
symmetry information in preference to the above space-group names.
They are only intended as comments.
;
_shelx_estimated_absorpt_t_max 0.831
_shelx_estimated_absorpt_t_min 0.587
_olex2_refinement_description
;
1. Twinned data refinement
 Scales: 0.7962(17)
 0.2038(17)
2. Fixed Uiso
 At 1.2 times of:
  All C(H) groups
 At 1.5 times of:
  All C(H,H,H) groups
3. Restrained distances
 H7-H11
 2.1 with sigma of 0.01
4.a Ternary CH refined with riding coordinates:
 C56(H56)
4.b Aromatic/amide H refined with riding coordinates:
 C1(H1), C2(H2), C4(H4), C5(H5), C6(H6), C7(H7), C11(H11), C14(H14), C17(H17),
 C18(H18), C19(H19), C20(H20), C23(H23), C24(H24), C25(H25), C26(H26), C29(H29),
  C30(H30), C32(H32), C35(H35), C37(H37), C44(H44), C46(H46), C52(H52)
4.c Idealised Me refined as rotating group:
 C39(H39A,H39B,H39C), C40(H40A,H40B,H40C), C41(H41A,H41B,H41C), C48(H48A,H48B,
 H48C), C49(H49A,H49B,H49C), C50(H50A,H50B,H50C), C54(H54A,H54B,H54C), C55(H55A,
 H55B,H55C)
;
_olex2_submission_special_instructions 'No special instructions were received'

loop_
_space_group_symop_operation_xyz
'x, y, z'
'-x+1/2, y+1/2, -z+1/2'
'-x, -y, -z'
'x-1/2, -y-1/2, z-1/2'

loop_
_atom_site_label
_atom_site_type_symbol
_atom_site_fract_x
_atom_site_fract_y
_atom_site_fract_z
_atom_site_U_iso_or_equiv
_atom_site_adp_type
_atom_site_occupancy
_atom_site_site_symmetry_order
_atom_site_calc_flag
_atom_site_refinement_flags_posn
Ir1 Ir 0.40255(2) 0.10058(3) 0.62974(2) 0.02112(9) Uani 1 1 d .
S1 S 0.30673(12) 0.56842(17) 0.59768(9) 0.0265(5) Uani 1 1 d .
S2 S 0.14522(14) 0.5055(2) 0.64729(11) 0.0391(6) Uani 1 1 d .
O1 O 0.3588(3) 0.5625(5) 0.5579(2) 0.0337(15) Uani 1 1 d .
O2 O 0.3297(4) 0.6376(5) 0.6421(2) 0.0386(16) Uani 1 1 d .
O3 O 0.1689(4) 0.5784(5) 0.6911(3) 0.0485(18) Uani 1 1 d .
O4 O 0.0718(4) 0.4488(6) 0.6460(3) 0.058(2) Uani 1 1 d .
O5 O 0.4520(3) 0.1465(5) 0.7061(2) 0.0305(14) Uani 1 1 d .
O6 O 0.4767(3) -0.0465(4) 0.6341(2) 0.0291(14) Uani 1 1 d .
N1 N 0.3134(4) 0.0222(5) 0.6610(3) 0.0266(16) Uani 1 1 d .
N2 N 0.4874(4) 0.1812(5) 0.5941(2) 0.0190(14) Uani 1 1 d .
C1 C 0.3087(4) -0.0938(6) 0.6681(3) 0.0203(16) Uani 1 1 d .
H1 H 0.349443 -0.139700 0.657034 0.024 Uiso 1 1 calc R
C2 C 0.2524(5) -0.1465(7) 0.6890(3) 0.033(2) Uani 1 1 d .
H2 H 0.251196 -0.227753 0.690874 0.040 Uiso 1 1 calc R
C3 C 0.1931(5) -0.0795(7) 0.7088(3) 0.0264(19) Uani 1 1 d .
C4 C 0.1335(5) -0.1313(8) 0.7344(3) 0.036(2) Uani 1 1 d .
H4 H 0.131016 -0.212398 0.736586 0.043 Uiso 1 1 calc R
C5 C 0.0797(6) -0.0660(8) 0.7560(4) 0.042(2) Uani 1 1 d .
H5 H 0.038420 -0.101692 0.771654 0.051 Uiso 1 1 calc R
C6 C 0.0852(5) 0.0528(8) 0.7549(4) 0.036(2) Uani 1 1 d .
H6 H 0.048851 0.098348 0.771050 0.043 Uiso 1 1 calc R
C7 C 0.1417(4) 0.1030(7) 0.7313(3) 0.0271(18) Uani 1 1 d .
H7 H 0.145426 0.184199 0.732793 0.033 Uiso 1 1 calc DR
C8 C 0.1971(5) 0.0422(6) 0.7038(3) 0.0234(18) Uani 1 1 d .
C9 C 0.2569(5) 0.0901(6) 0.6760(3) 0.0221(17) Uani 1 1 d .
C10 C 0.2623(4) 0.2089(7) 0.6569(3) 0.0211(17) Uani 1 1 d .
C11 C 0.2057(5) 0.2949(7) 0.6565(3) 0.033(2) Uani 1 1 d .
H11 H 0.156599 0.276766 0.668132 0.040 Uiso 1 1 calc DR
C12 C 0.2178(5) 0.4031(7) 0.6402(4) 0.032(2) Uani 1 1 d .
C13 C 0.2853(4) 0.4272(6) 0.6181(3) 0.0213(18) Uani 1 1 d .
C14 C 0.3397(4) 0.3429(7) 0.6118(3) 0.0223(18) Uani 1 1 d .
H14 H 0.383882 0.359845 0.594054 0.027 Uiso 1 1 calc R
C15 C 0.3301(4) 0.2318(6) 0.6315(3) 0.0203(17) Uani 1 1 d .
C16 C 0.1446(5) 0.5890(8) 0.5899(4) 0.044(3) Uani 1 1 d .
C17 C 0.0740(6) 0.6283(9) 0.5672(5) 0.063(4) Uani 1 1 d .
H17 H 0.026811 0.606685 0.580563 0.076 Uiso 1 1 calc R
C18 C 0.0725(7) 0.7000(10) 0.5244(5) 0.068(4) Uani 1 1 d .
H18 H 0.023712 0.728937 0.509176 0.082 Uiso 1 1 calc R
C19 C 0.1393(6) 0.7300(10) 0.5037(5) 0.060(3) Uani 1 1 d .
H19 H 0.136678 0.778837 0.474133 0.072 Uiso 1 1 calc R
C20 C 0.2113(5) 0.6888(8) 0.5259(4) 0.042(2) Uani 1 1 d .
H20 H 0.258273 0.709178 0.511846 0.051 Uiso 1 1 calc R
C21 C 0.2130(5) 0.6171(7) 0.5692(3) 0.032(2) Uani 1 1 d .
C22 C 0.3666(5) 0.0634(7) 0.5554(3) 0.0263(19) Uani 1 1 d .
C23 C 0.2985(5) 0.0058(7) 0.5353(4) 0.032(2) Uani 1 1 d .
H23 H 0.261693 -0.017881 0.558098 0.039 Uiso 1 1 calc R
C24 C 0.2843(5) -0.0171(8) 0.4821(4) 0.036(2) Uani 1 1 d .
H24 H 0.238294 -0.057234 0.469075 0.043 Uiso 1 1 calc R
C25 C 0.3366(6) 0.0182(8) 0.4484(4) 0.040(2) Uani 1 1 d .
H25 H 0.325966 0.003220 0.412199 0.048 Uiso 1 1 calc R
C26 C 0.4030(5) 0.0742(7) 0.4667(3) 0.029(2) Uani 1 1 d .
H26 H 0.439479 0.096115 0.443385 0.035 Uiso 1 1 calc R
C27 C 0.4179(5) 0.0998(7) 0.5194(3) 0.0263(18) Uani 1 1 d .
C28 C 0.4842(5) 0.1662(6) 0.5418(3) 0.0203(17) Uani 1 1 d .
C29 C 0.5401(4) 0.2187(7) 0.5139(3) 0.0233(18) Uani 1 1 d .
H29 H 0.539254 0.205662 0.477521 0.028 Uiso 1 1 calc R
C30 C 0.5960(5) 0.2890(7) 0.5390(3) 0.028(2) Uani 1 1 d .
H30 H 0.631955 0.328056 0.519694 0.034 Uiso 1 1 calc R
C31 C 0.6001(4) 0.3032(7) 0.5936(3) 0.0231(18) Uani 1 1 d .
C32 C 0.5456(4) 0.2454(6) 0.6187(3) 0.0230(18) Uani 1 1 d .
H32 H 0.549055 0.250669 0.655497 0.028 Uiso 1 1 calc R
C33 C 0.6797(5) 0.3549(7) 0.6853(3) 0.0240(18) Uani 1 1 d .
C34 C 0.7094(5) 0.2485(8) 0.7045(3) 0.033(2) Uani 1 1 d .
C35 C 0.7179(6) 0.2297(8) 0.7581(4) 0.041(3) Uani 1 1 d .
H35 H 0.739708 0.158854 0.770639 0.050 Uiso 1 1 calc R
C36 C 0.6968(5) 0.3075(9) 0.7939(4) 0.038(2) Uani 1 1 d .
C37 C 0.6644(5) 0.4099(8) 0.7736(4) 0.039(2) Uani 1 1 d .
H37 H 0.648804 0.465933 0.797042 0.046 Uiso 1 1 calc R
C38 C 0.6540(5) 0.4335(7) 0.7208(3) 0.033(2) Uani 1 1 d .
C39 C 0.7339(6) 0.1550(8) 0.6697(4) 0.045(3) Uani 1 1 d .
H39A H 0.720465 0.176958 0.633240 0.068 Uiso 1 1 calc GR
H39B H 0.706761 0.083851 0.676798 0.068 Uiso 1 1 calc GR
H39C H 0.790542 0.143310 0.676327 0.068 Uiso 1 1 calc GR
C40 C 0.7064(7) 0.2842(10) 0.8512(4) 0.062(3) Uani 1 1 d .
H40A H 0.737390 0.214429 0.858147 0.093 Uiso 1 1 calc GR
H40B H 0.654779 0.274018 0.863390 0.093 Uiso 1 1 calc GR
H40C H 0.733152 0.348965 0.869426 0.093 Uiso 1 1 calc GR
C41 C 0.6153(6) 0.5440(8) 0.7013(4) 0.042(2) Uani 1 1 d .
H41A H 0.646141 0.579500 0.675852 0.063 Uiso 1 1 calc GR
H41B H 0.612095 0.596445 0.730598 0.063 Uiso 1 1 calc GR
H41C H 0.562461 0.527631 0.684782 0.063 Uiso 1 1 calc GR
C42 C 0.7097(5) 0.4706(7) 0.5950(3) 0.0278(19) Uani 1 1 d .
C43 C 0.7929(5) 0.4700(8) 0.5976(4) 0.036(2) Uani 1 1 d .
C44 C 0.8307(6) 0.5442(8) 0.5667(4) 0.042(2) Uani 1 1 d .
H44 H 0.886011 0.540122 0.567569 0.050 Uiso 1 1 calc R
C45 C 0.7903(6) 0.6242(8) 0.5345(4) 0.045(3) Uani 1 1 d .
C46 C 0.7111(5) 0.6273(7) 0.5334(3) 0.031(2) Uani 1 1 d .
H46 H 0.682874 0.682658 0.512015 0.037 Uiso 1 1 calc R
C47 C 0.6696(5) 0.5523(7) 0.5625(3) 0.030(2) Uani 1 1 d .
C48 C 0.8419(5) 0.3879(8) 0.6325(4) 0.051(3) Uani 1 1 d .
H48A H 0.897422 0.403158 0.630147 0.076 Uiso 1 1 calc GR
H48B H 0.829588 0.309079 0.621485 0.076 Uiso 1 1 calc GR
H48C H 0.830361 0.398329 0.668530 0.076 Uiso 1 1 calc GR
C49 C 0.8339(6) 0.7035(10) 0.5016(4) 0.061(3) Uani 1 1 d .
H49A H 0.873227 0.659858 0.485084 0.091 Uiso 1 1 calc GR
H49B H 0.859790 0.763571 0.523633 0.091 Uiso 1 1 calc GR
H49C H 0.796993 0.738627 0.474682 0.091 Uiso 1 1 calc GR
C50 C 0.5811(5) 0.5670(7) 0.5574(4) 0.040(2) Uani 1 1 d .
H50A H 0.568319 0.647351 0.563569 0.060 Uiso 1 1 calc GR
H50B H 0.558995 0.518486 0.583120 0.060 Uiso 1 1 calc GR
H50C H 0.559083 0.544657 0.522357 0.060 Uiso 1 1 calc GR
C51 C 0.5029(5) 0.0892(8) 0.7337(3) 0.035(2) Uani 1 1 d .
C52 C 0.5366(6) -0.0132(9) 0.7199(4) 0.049(3) Uani 1 1 d .
H52 H 0.573305 -0.046814 0.745607 0.058 Uiso 1 1 calc R
C53 C 0.5232(6) -0.0717(8) 0.6736(4) 0.042(3) Uani 1 1 d .
C54 C 0.5270(6) 0.1419(8) 0.7874(3) 0.042(2) Uani 1 1 d .
H54A H 0.552890 0.215636 0.783185 0.063 Uiso 1 1 calc GR
H54B H 0.563143 0.090061 0.807812 0.063 Uiso 1 1 calc GR
H54C H 0.480440 0.153769 0.805547 0.063 Uiso 1 1 calc GR
C55 C 0.5678(7) -0.1824(9) 0.6690(4) 0.060(3) Uani 1 1 d .
H55A H 0.530683 -0.245986 0.662956 0.090 Uiso 1 1 calc GR
H55B H 0.601883 -0.195959 0.701234 0.090 Uiso 1 1 calc GR
H55C H 0.599544 -0.176976 0.639777 0.090 Uiso 1 1 calc GR
B1 B 0.6647(5) 0.3790(8) 0.6250(4) 0.027(2) Uani 1 1 d .
Cl1 Cl 0.0891(3) 0.0380(6) 0.5681(2) 0.152(2) Uani 1 1 d .
Cl2 Cl -0.0058(4) 0.1720(5) 0.6203(2) 0.206(4) Uani 1 1 d .
Cl3 Cl -0.0588(4) -0.0406(7) 0.5897(2) 0.202(3) Uani 1 1 d .
C56 C 0.0229(7) 0.0296(12) 0.6116(5) 0.077(4) Uani 1 1 d .
H56 H 0.046930 -0.003944 0.645159 0.093 Uiso 1 1 calc R

loop_
_atom_site_aniso_label
_atom_site_aniso_U_11
_atom_site_aniso_U_22
_atom_site_aniso_U_33
_atom_site_aniso_U_23
_atom_site_aniso_U_13
_atom_site_aniso_U_12
Ir1 0.02033(16) 0.01468(14) 0.02888(17) 0.00057(16) 0.00511(11) 0.00078(15)
S1 0.0274(11) 0.0162(10) 0.0369(12) 0.0042(9) 0.0091(9) 0.0002(8)
S2 0.0321(13) 0.0247(12) 0.0647(17) 0.0080(12) 0.0244(12) 0.0053(10)
O1 0.041(4) 0.026(3) 0.038(4) 0.009(3) 0.018(3) 0.004(3)
O2 0.044(4) 0.025(3) 0.047(4) 0.003(3) 0.002(3) -0.007(3)
O3 0.061(5) 0.028(4) 0.062(5) -0.008(3) 0.032(4) 0.006(3)
O4 0.028(4) 0.036(4) 0.114(7) 0.013(4) 0.025(4) 0.001(3)
O5 0.030(3) 0.032(3) 0.030(3) 0.001(3) 0.004(3) -0.006(3)
O6 0.034(4) 0.015(3) 0.039(4) 0.007(3) 0.006(3) 0.007(3)
N1 0.031(4) 0.017(3) 0.033(4) 0.006(3) 0.010(3) 0.006(3)
N2 0.020(3) 0.013(3) 0.024(4) 0.001(3) 0.001(3) 0.000(3)
C1 0.021(4) 0.008(3) 0.031(4) -0.001(3) -0.001(3) -0.003(3)
C2 0.030(5) 0.021(4) 0.049(6) 0.014(4) 0.007(4) 0.005(4)
C3 0.026(4) 0.023(5) 0.030(5) 0.005(4) 0.005(4) 0.001(4)
C4 0.039(5) 0.030(5) 0.041(5) 0.010(4) 0.016(4) -0.007(4)
C5 0.042(6) 0.036(6) 0.052(6) 0.016(5) 0.019(5) -0.002(5)
C6 0.031(5) 0.033(5) 0.046(6) 0.001(4) 0.018(4) -0.001(4)
C7 0.027(4) 0.020(4) 0.035(5) 0.009(4) 0.005(4) 0.004(4)
C8 0.022(4) 0.016(4) 0.032(5) 0.010(4) -0.001(4) 0.003(3)
C9 0.028(4) 0.015(4) 0.024(4) 0.004(3) 0.003(3) -0.003(4)
C10 0.017(4) 0.017(4) 0.029(4) -0.001(3) 0.000(3) -0.003(3)
C11 0.032(5) 0.028(5) 0.040(5) 0.000(4) 0.008(4) -0.006(4)
C12 0.026(5) 0.020(4) 0.051(6) 0.001(4) 0.011(4) -0.003(4)
C13 0.020(4) 0.016(4) 0.027(4) 0.005(3) -0.003(3) 0.005(3)
C14 0.015(4) 0.020(4) 0.031(5) 0.002(4) 0.000(3) -0.003(3)
C15 0.020(4) 0.015(4) 0.025(4) 0.007(3) 0.000(3) 0.003(3)
C16 0.029(5) 0.023(5) 0.081(8) 0.002(5) 0.011(5) 0.013(4)
C17 0.029(6) 0.055(7) 0.106(10) 0.030(7) 0.012(6) 0.005(5)
C18 0.043(7) 0.063(8) 0.097(10) 0.028(8) 0.001(7) 0.016(6)
C19 0.047(7) 0.065(8) 0.069(8) 0.031(7) 0.011(6) 0.017(6)
C20 0.031(5) 0.042(6) 0.055(6) 0.014(5) 0.009(5) 0.009(5)
C21 0.031(5) 0.026(5) 0.041(5) 0.003(4) 0.008(4) 0.005(4)
C22 0.024(4) 0.022(4) 0.033(5) -0.002(4) 0.005(4) 0.001(4)
C23 0.032(5) 0.019(4) 0.047(6) -0.003(4) 0.007(4) 0.001(4)
C24 0.028(5) 0.030(5) 0.048(6) -0.012(5) -0.007(4) -0.008(4)
C25 0.050(6) 0.033(5) 0.033(5) -0.004(4) -0.011(5) -0.001(5)
C26 0.035(5) 0.027(5) 0.023(4) -0.002(4) -0.004(4) 0.005(4)
C27 0.024(4) 0.025(4) 0.029(4) -0.002(4) 0.002(3) 0.004(4)
C28 0.027(4) 0.011(4) 0.024(4) 0.000(3) 0.007(3) 0.004(3)
C29 0.020(4) 0.027(4) 0.024(4) 0.004(4) 0.004(3) 0.005(4)
C30 0.022(4) 0.024(5) 0.041(5) 0.005(4) 0.006(4) 0.006(4)
C31 0.018(4) 0.023(4) 0.028(5) -0.001(4) 0.002(3) 0.000(3)
C32 0.023(4) 0.017(4) 0.029(5) 0.002(4) 0.002(4) 0.001(3)
C33 0.021(4) 0.023(4) 0.027(4) 0.005(4) 0.001(3) -0.008(4)
C34 0.031(5) 0.031(5) 0.035(5) 0.002(4) -0.013(4) -0.007(4)
C35 0.047(6) 0.028(5) 0.046(6) 0.004(5) -0.012(5) -0.003(5)
C36 0.036(5) 0.043(6) 0.035(5) -0.002(5) 0.001(4) -0.015(5)
C37 0.040(5) 0.038(6) 0.040(5) -0.009(5) 0.009(4) -0.021(5)
C38 0.033(5) 0.028(5) 0.037(5) -0.001(4) 0.008(4) -0.008(4)
C39 0.058(7) 0.035(6) 0.040(6) 0.003(5) -0.008(5) 0.013(5)
C40 0.074(8) 0.077(9) 0.031(6) -0.004(6) -0.011(6) -0.017(7)
C41 0.041(6) 0.036(6) 0.051(6) 0.004(5) 0.010(5) 0.001(5)
C42 0.024(5) 0.026(5) 0.031(5) 0.000(4) -0.005(4) -0.003(4)
C43 0.026(5) 0.036(5) 0.044(6) -0.006(5) -0.003(4) -0.009(4)
C44 0.029(5) 0.043(6) 0.054(6) -0.011(5) 0.004(5) -0.019(5)
C45 0.052(7) 0.035(6) 0.046(6) -0.001(5) 0.000(5) -0.019(5)
C46 0.036(5) 0.027(5) 0.028(5) 0.004(4) -0.007(4) -0.005(4)
C47 0.025(5) 0.027(5) 0.037(5) -0.002(4) 0.003(4) -0.004(4)
C48 0.021(5) 0.042(6) 0.087(8) 0.005(6) -0.006(5) 0.002(5)
C49 0.060(7) 0.062(8) 0.062(7) 0.003(6) 0.011(6) -0.037(6)
C50 0.045(6) 0.022(5) 0.053(6) 0.005(4) 0.001(5) -0.001(4)
C51 0.034(5) 0.039(6) 0.034(5) 0.009(5) 0.004(4) -0.004(5)
C52 0.053(7) 0.048(7) 0.044(6) -0.002(5) 0.000(5) 0.009(5)
C53 0.046(6) 0.026(5) 0.055(7) 0.008(5) 0.015(5) 0.013(4)
C54 0.043(6) 0.047(6) 0.037(6) 0.003(5) 0.005(5) -0.008(5)
C55 0.075(8) 0.040(6) 0.065(8) 0.005(6) 0.010(6) 0.022(6)
B1 0.017(5) 0.018(5) 0.044(6) 0.000(4) 0.000(4) 0.006(4)
Cl1 0.105(4) 0.238(7) 0.118(4) 0.016(4) 0.039(3) -0.027(4)
Cl2 0.253(7) 0.147(5) 0.191(6) -0.037(4) -0.102(5) 0.117(5)
Cl3 0.147(5) 0.295(9) 0.162(5) -0.031(6) 0.010(4) -0.138(6)
C56 0.060(8) 0.099(11) 0.069(9) 0.006(8) -0.007(7) 0.007(8)

loop_
_atom_type_symbol
_atom_type_description
_atom_type_scat_dispersion_real
_atom_type_scat_dispersion_imag
_atom_type_scat_source
C C 0.0033 0.0016 'International Tables Vol C Tables 4.2.6.8 and 6.1.1.4'
H H 0.0000 0.0000 'International Tables Vol C Tables 4.2.6.8 and 6.1.1.4'
B B 0.0013 0.0007 'International Tables Vol C Tables 4.2.6.8 and 6.1.1.4'
Cl Cl 0.1484 0.1585 'International Tables Vol C Tables 4.2.6.8 and 6.1.1.4'
Ir Ir -1.4442 7.9887 'International Tables Vol C Tables 4.2.6.8 and 6.1.1.4'
N N 0.0061 0.0033 'International Tables Vol C Tables 4.2.6.8 and 6.1.1.4'
O O 0.0106 0.0060 'International Tables Vol C Tables 4.2.6.8 and 6.1.1.4'
S S 0.1246 0.1234 'International Tables Vol C Tables 4.2.6.8 and 6.1.1.4'

loop_
_geom_angle_atom_site_label_1
_geom_angle_atom_site_label_2
_geom_angle_atom_site_label_3
_geom_angle
O5 Ir1 O6 88.6(2)
N1 Ir1 O5 89.3(2)
N1 Ir1 O6 95.1(2)
N1 Ir1 N2 176.3(3)
N2 Ir1 O5 93.9(2)
N2 Ir1 O6 86.7(2)
C15 Ir1 O5 88.5(3)
C15 Ir1 O6 174.8(3)
C15 Ir1 N1 80.5(3)
C15 Ir1 N2 97.8(3)
C15 Ir1 C22 93.4(3)
C22 Ir1 O5 173.9(3)
C22 Ir1 O6 89.9(3)
C22 Ir1 N1 96.7(3)
C22 Ir1 N2 80.2(3)
O1 S1 C13 109.5(4)
O1 S1 C21 108.9(4)
O2 S1 O1 117.6(4)
O2 S1 C13 109.5(4)
O2 S1 C21 108.1(4)
C13 S1 C21 102.1(4)
O3 S2 C12 109.9(4)
O3 S2 C16 108.0(4)
O4 S2 O3 118.0(5)
O4 S2 C12 108.7(4)
O4 S2 C16 108.0(5)
C12 S2 C16 103.1(4)
C51 O5 Ir1 125.1(6)
C53 O6 Ir1 123.6(6)
C1 N1 Ir1 123.9(5)
C9 N1 Ir1 116.7(5)
C9 N1 C1 119.3(7)
C28 N2 Ir1 115.8(5)
C32 N2 Ir1 125.1(5)
C32 N2 C28 119.1(7)
N1 C1 H1 117.4
C2 C1 N1 125.1(8)
C2 C1 H1 117.4
C1 C2 H2 120.7
C1 C2 C3 118.6(8)
C3 C2 H2 120.7
C2 C3 C8 118.1(7)
C4 C3 C2 121.1(8)
C4 C3 C8 120.8(8)
C3 C4 H4 119.7
C5 C4 C3 120.7(8)
C5 C4 H4 119.7
C4 C5 H5 120.1
C4 C5 C6 119.9(9)
C6 C5 H5 120.1
C5 C6 H6 120.0
C7 C6 C5 120.0(9)
C7 C6 H6 120.0
C6 C7 H7 117.9
C6 C7 C8 124.2(8)
C8 C7 H7 117.9
C3 C8 C7 113.9(7)
C3 C8 C9 118.6(7)
C9 C8 C7 127.3(7)
N1 C9 C8 119.7(7)
N1 C9 C10 112.6(7)
C8 C9 C10 127.5(7)
C11 C10 C9 127.5(7)
C11 C10 C15 117.7(7)
C15 C10 C9 114.5(7)
C10 C11 H11 118.6
C12 C11 C10 122.8(8)
C12 C11 H11 118.6
C11 C12 S2 117.9(7)
C11 C12 C13 119.0(8)
C13 C12 S2 123.1(6)
C12 C13 S1 121.6(6)
C12 C13 C14 121.0(7)
C14 C13 S1 117.4(6)
C13 C14 H14 119.8
C13 C14 C15 120.5(7)
C15 C14 H14 119.8
C10 C15 Ir1 114.4(5)
C14 C15 Ir1 127.3(6)
C14 C15 C10 118.2(7)
C17 C16 S2 117.9(8)
C17 C16 C21 120.5(10)
C21 C16 S2 121.6(7)
C16 C17 H17 120.5
C16 C17 C18 119.0(10)
C18 C17 H17 120.5
C17 C18 H18 119.2
C19 C18 C17 121.6(10)
C19 C18 H18 119.2
C18 C19 H19 120.1
C18 C19 C20 119.8(10)
C20 C19 H19 120.1
C19 C20 H20 120.7
C19 C20 C21 118.6(9)
C21 C20 H20 120.7
C16 C21 S1 122.2(7)
C16 C21 C20 120.4(9)
C20 C21 S1 117.4(7)
C23 C22 Ir1 128.2(7)
C23 C22 C27 117.2(8)
C27 C22 Ir1 114.6(6)
C22 C23 H23 119.8
C24 C23 C22 120.5(8)
C24 C23 H23 119.8
C23 C24 H24 119.7
C25 C24 C23 120.5(8)
C25 C24 H24 119.7
C24 C25 H25 119.9
C26 C25 C24 120.3(9)
C26 C25 H25 119.9
C25 C26 H26 119.8
C25 C26 C27 120.4(9)
C27 C26 H26 119.8
C22 C27 C28 114.6(7)
C26 C27 C22 121.1(8)
C26 C27 C28 124.2(8)
N2 C28 C27 114.5(7)
N2 C28 C29 119.9(7)
C29 C28 C27 125.5(7)
C28 C29 H29 119.9
C30 C29 C28 120.1(7)
C30 C29 H29 119.9
C29 C30 H30 120.0
C29 C30 C31 119.9(8)
C31 C30 H30 120.0
C30 C31 B1 122.4(7)
C32 C31 C30 116.7(7)
C32 C31 B1 120.9(8)
N2 C32 C31 124.1(7)
N2 C32 H32 118.0
C31 C32 H32 118.0
C34 C33 B1 121.2(8)
C38 C33 C34 118.3(8)
C38 C33 B1 120.0(7)
C33 C34 C39 122.9(8)
C35 C34 C33 118.8(9)
C35 C34 C39 118.3(8)
C34 C35 H35 118.1
C36 C35 C34 123.9(9)
C36 C35 H35 118.1
C35 C36 C37 115.9(9)
C35 C36 C40 122.5(10)
C37 C36 C40 121.6(9)
C36 C37 H37 118.5
C38 C37 C36 123.0(9)
C38 C37 H37 118.5
C33 C38 C41 119.9(8)
C37 C38 C33 119.9(8)
C37 C38 C41 120.3(8)
C34 C39 H39A 109.5
C34 C39 H39B 109.5
C34 C39 H39C 109.5
H39A C39 H39B 109.5
H39A C39 H39C 109.5
H39B C39 H39C 109.5
C36 C40 H40A 109.5
C36 C40 H40B 109.5
C36 C40 H40C 109.5
H40A C40 H40B 109.5
H40A C40 H40C 109.5
H40B C40 H40C 109.5
C38 C41 H41A 109.5
C38 C41 H41B 109.5
C38 C41 H41C 109.5
H41A C41 H41B 109.5
H41A C41 H41C 109.5
H41B C41 H41C 109.5
C43 C42 B1 121.1(7)
C47 C42 C43 117.3(8)
C47 C42 B1 121.5(7)
C42 C43 C48 121.7(8)
C44 C43 C42 120.0(9)
C44 C43 C48 118.4(8)
C43 C44 H44 119.0
C43 C44 C45 122.0(9)
C45 C44 H44 119.0
C44 C45 C49 120.2(10)
C46 C45 C44 117.9(9)
C46 C45 C49 121.9(9)
C45 C46 H46 118.6
C45 C46 C47 122.7(8)
C47 C46 H46 118.6
C42 C47 C50 123.4(8)
C46 C47 C42 120.0(8)
C46 C47 C50 116.6(8)
C43 C48 H48A 109.5
C43 C48 H48B 109.5
C43 C48 H48C 109.5
H48A C48 H48B 109.5
H48A C48 H48C 109.5
H48B C48 H48C 109.5
C45 C49 H49A 109.5
C45 C49 H49B 109.5
C45 C49 H49C 109.5
H49A C49 H49B 109.5
H49A C49 H49C 109.5
H49B C49 H49C 109.5
C47 C50 H50A 109.5
C47 C50 H50B 109.5
C47 C50 H50C 109.5
H50A C50 H50B 109.5
H50A C50 H50C 109.5
H50B C50 H50C 109.5
O5 C51 C52 126.5(9)
O5 C51 C54 113.8(8)
C52 C51 C54 119.8(9)
C51 C52 H52 116.1
C53 C52 C51 127.8(10)
C53 C52 H52 116.1
O6 C53 C52 128.4(9)
O6 C53 C55 114.7(9)
C52 C53 C55 116.9(9)
C51 C54 H54A 109.5
C51 C54 H54B 109.5
C51 C54 H54C 109.5
H54A C54 H54B 109.5
H54A C54 H54C 109.5
H54B C54 H54C 109.5
C53 C55 H55A 109.5
C53 C55 H55B 109.5
C53 C55 H55C 109.5
H55A C55 H55B 109.5
H55A C55 H55C 109.5
H55B C55 H55C 109.5
C31 B1 C33 116.1(7)
C42 B1 C31 119.0(8)
C42 B1 C33 124.9(7)
Cl1 C56 Cl2 104.5(8)
Cl1 C56 H56 110.8
Cl2 C56 H56 110.8
Cl3 C56 Cl1 113.9(8)
Cl3 C56 Cl2 105.6(8)
Cl3 C56 H56 110.8

loop_
_geom_bond_atom_site_label_1
_geom_bond_atom_site_label_2
_geom_bond_distance
Ir1 O5 2.133(6)
Ir1 O6 2.134(5)
Ir1 N1 2.026(7)
Ir1 N2 2.036(6)
Ir1 C15 1.978(7)
Ir1 C22 2.003(8)
S1 O1 1.436(6)
S1 O2 1.425(6)
S1 C13 1.782(7)
S1 C21 1.792(9)
S2 O3 1.440(7)
S2 O4 1.423(7)
S2 C12 1.753(9)
S2 C16 1.775(11)
O5 C51 1.262(10)
O6 C53 1.262(11)
N1 C1 1.370(9)
N1 C9 1.342(9)
N2 C28 1.360(9)
N2 C32 1.353(10)
C1 H1 0.9500
C1 C2 1.311(11)
C2 H2 0.9500
C2 C3 1.423(11)
C3 C4 1.412(11)
C3 C8 1.429(10)
C4 H4 0.9500
C4 C5 1.363(12)
C5 H5 0.9500
C5 C6 1.391(12)
C6 H6 0.9500
C6 C7 1.336(11)
C7 H7 0.9500
C7 C8 1.436(11)
C8 C9 1.429(10)
C9 C10 1.478(10)
C10 C11 1.398(11)
C10 C15 1.424(10)
C11 H11 0.9500
C11 C12 1.354(11)
C12 C13 1.374(11)
C13 C14 1.380(10)
C14 H14 0.9500
C14 C15 1.409(10)
C16 C17 1.370(13)
C16 C21 1.381(12)
C17 H17 0.9500
C17 C18 1.383(15)
C18 H18 0.9500
C18 C19 1.364(15)
C19 H19 0.9500
C19 C20 1.394(13)
C20 H20 0.9500
C20 C21 1.397(12)
C22 C23 1.401(11)
C22 C27 1.414(11)
C23 H23 0.9500
C23 C24 1.396(12)
C24 H24 0.9500
C24 C25 1.380(13)
C25 H25 0.9500
C25 C26 1.357(12)
C26 H26 0.9500
C26 C27 1.391(11)
C27 C28 1.447(11)
C28 C29 1.404(10)
C29 H29 0.9500
C29 C30 1.373(11)
C30 H30 0.9500
C30 C31 1.417(11)
C31 C32 1.371(10)
C31 B1 1.576(12)
C32 H32 0.9500
C33 C34 1.413(11)
C33 C38 1.402(12)
C33 B1 1.579(12)
C34 C35 1.396(12)
C34 C39 1.502(12)
C35 H35 0.9500
C35 C36 1.371(13)
C36 C37 1.398(13)
C36 C40 1.497(12)
C37 H37 0.9500
C37 C38 1.384(12)
C38 C41 1.513(12)
C39 H39A 0.9800
C39 H39B 0.9800
C39 H39C 0.9800
C40 H40A 0.9800
C40 H40B 0.9800
C40 H40C 0.9800
C41 H41A 0.9800
C41 H41B 0.9800
C41 H41C 0.9800
C42 C43 1.425(11)
C42 C47 1.403(12)
C42 B1 1.572(12)
C43 C44 1.386(13)
C43 C48 1.510(13)
C44 H44 0.9500
C44 C45 1.387(14)
C45 C46 1.359(13)
C45 C49 1.510(13)
C46 H46 0.9500
C46 C47 1.398(11)
C47 C50 1.522(12)
C48 H48A 0.9800
C48 H48B 0.9800
C48 H48C 0.9800
C49 H49A 0.9800
C49 H49B 0.9800
C49 H49C 0.9800
C50 H50A 0.9800
C50 H50B 0.9800
C50 H50C 0.9800
C51 C52 1.391(13)
C51 C54 1.535(12)
C52 H52 0.9500
C52 C53 1.378(13)
C53 C55 1.513(12)
C54 H54A 0.9800
C54 H54B 0.9800
C54 H54C 0.9800
C55 H55A 0.9800
C55 H55B 0.9800
C55 H55C 0.9800
Cl1 C56 1.687(13)
Cl2 C56 1.755(14)
Cl3 C56 1.672(13)
C56 H56 1.0000

loop_
_twin_individual_id
_twin_individual_mass_fraction_refined
1 0.7962(17)
2 0.2038(17)
